data_4515128
loop_
_publ_author_name
'Borthakur, Upasana'
'Biswas, Subhamoy'
'Saikia, Anil K.'

_publ_section_title
;
 Vinylsilanes in Highly Diastereo- and Regio-Selective Synthesis of
 Dihydropyrans.
;
_journal_issue 2
_journal_name_full 'ACS omega'
_journal_page_first 2630
_journal_page_last 2636
_journal_paper_doi 10.1021/acsomega.8b03635
_journal_volume 4
_journal_year 2019
_chemical_formula_sum 'C11 H11 N O3'
_chemical_formula_weight 205.21
_space_group_IT_number 33
_space_group_name_Hall 'P 2c -2n'
_space_group_name_H-M_alt 'P n a 21'
_symmetry_cell_setting orthorhombic
_symmetry_space_group_name_Hall 'P 2c -2n'
_symmetry_space_group_name_H-M 'P n a 21'
_atom_sites_solution_hydrogens geom
_atom_sites_solution_primary direct
_atom_sites_solution_secondary difmap
_audit_creation_method SHELXL-97
_cell_angle_alpha 90.00
_cell_angle_beta 90.00
_cell_angle_gamma 90.00
_cell_formula_units_Z 4
_cell_length_a 6.8236(6)
_cell_length_b 18.8561(17)
_cell_length_c 7.8450(6)
_cell_measurement_reflns_used 615
_cell_measurement_temperature 293(2)
_cell_measurement_theta_max 22.4430
_cell_measurement_theta_min 4.1150
_cell_volume 1009.39(15)
_computing_structure_refinement 'SHELXL-97 (Sheldrick, 1997)'
_computing_structure_solution 'SHELXS-97 (Sheldrick, 1990)'
_diffrn_ambient_temperature 293(2)
_diffrn_measured_fraction_theta_full 0.998
_diffrn_measured_fraction_theta_max 0.998
_diffrn_measurement_device_type 'SuperNova, Single source at offset, Eos'
_diffrn_radiation_monochromator graphite
_diffrn_radiation_source 'fine-focus sealed tube'
_diffrn_radiation_type MoK\a
_diffrn_radiation_wavelength 0.71073
_diffrn_reflns_av_R_equivalents 0.0189
_diffrn_reflns_av_sigmaI/netI 0.0349
_diffrn_reflns_limit_h_max 5
_diffrn_reflns_limit_h_min -8
_diffrn_reflns_limit_k_max 10
_diffrn_reflns_limit_k_min -22
_diffrn_reflns_limit_l_max 5
_diffrn_reflns_limit_l_min -9
_diffrn_reflns_number 2214
_diffrn_reflns_theta_full 25.24
_diffrn_reflns_theta_max 25.24
_diffrn_reflns_theta_min 3.17
_exptl_absorpt_coefficient_mu 0.099
_exptl_absorpt_correction_T_max 1.00000
_exptl_absorpt_correction_T_min 0.40846
_exptl_absorpt_correction_type multi-scan
_exptl_absorpt_process_details
;
CrysAlisPro 1.171.38.46 (Rigaku Oxford Diffraction, 2015)
Empirical absorption correction using spherical harmonics,
 implemented in SCALE3 ABSPACK scaling algorithm.
;
_exptl_crystal_colour colorless
_exptl_crystal_density_diffrn 1.350
_exptl_crystal_density_method 'not measured'
_exptl_crystal_description needle
_exptl_crystal_F_000 432
_exptl_crystal_size_max 0.17
_exptl_crystal_size_mid 0.15
_exptl_crystal_size_min 0.12
_refine_diff_density_max 0.153
_refine_diff_density_min -0.138
_refine_diff_density_rms 0.034
_refine_ls_abs_structure_details 'Flack H D (1983), Acta Cryst. A39, 876-881'
_refine_ls_abs_structure_Flack -1(3)
_refine_ls_extinction_method none
_refine_ls_goodness_of_fit_ref 1.083
_refine_ls_hydrogen_treatment mixed
_refine_ls_matrix_type full
_refine_ls_number_parameters 136
_refine_ls_number_reflns 1387
_refine_ls_number_restraints 1
_refine_ls_restrained_S_all 1.083
_refine_ls_R_factor_all 0.0687
_refine_ls_R_factor_gt 0.0524
_refine_ls_shift/su_max 0.000
_refine_ls_shift/su_mean 0.000
_refine_ls_structure_factor_coef Fsqd
_refine_ls_weighting_details 'calc w=1/[\s^2^(Fo^2^)+(0.0878P)^2^+0.0690P] where P=(Fo^2^+2Fc^2^)/3'
_refine_ls_weighting_scheme calc
_refine_ls_wR_factor_gt 0.1482
_refine_ls_wR_factor_ref 0.1650
_reflns_number_gt 1087
_reflns_number_total 1387
_reflns_threshold_expression >2sigma(I)
_cod_data_source_file ao8b03635_si_002.cif
_cod_data_source_block exp_4336
_cod_database_code 4515128

loop_
_symmetry_equiv_pos_as_xyz
'x, y, z'
'-x, -y, z+1/2'
'x+1/2, -y+1/2, z'
'-x+1/2, y+1/2, z+1/2'

loop_
_atom_site_label
_atom_site_type_symbol
_atom_site_fract_x
_atom_site_fract_y
_atom_site_fract_z
_atom_site_U_iso_or_equiv
_atom_site_adp_type
_atom_site_occupancy
_atom_site_symmetry_multiplicity
_atom_site_calc_flag
_atom_site_refinement_flags
O O 0.8684(5) 0.43456(17) 0.7015(5) 0.0733(10) Uani 1 1 d .
N13 N 0.6665(6) 0.2004(2) 0.1544(5) 0.0663(11) Uani 1 1 d .
O15 O 0.6981(6) 0.13736(19) 0.1676(6) 0.0934(13) Uani 1 1 d .
O14 O 0.6102(7) 0.2271(2) 0.0208(5) 0.1005(14) Uani 1 1 d .
C7 C 0.7544(6) 0.3742(2) 0.7444(6) 0.0560(11) Uani 1 1 d .
H7 H 0.8248 0.3471 0.8317 0.067 Uiso 1 1 calc R
C4 C 0.6899(6) 0.2450(2) 0.3059(6) 0.0494(10) Uani 1 1 d .
C1 C 0.7352(5) 0.3292(2) 0.5897(6) 0.0510(10) Uani 1 1 d .
C2 C 0.7339(6) 0.2559(2) 0.6031(6) 0.0514(10) Uani 1 1 d .
H2 H 0.7478 0.2350 0.7098 0.062 Uiso 1 1 calc R
C6 C 0.7112(6) 0.3592(2) 0.4274(6) 0.0567(11) Uani 1 1 d .
H6 H 0.7114 0.4083 0.4159 0.068 Uiso 1 1 calc R
C3 C 0.7126(6) 0.2135(2) 0.4620(6) 0.0527(11) Uani 1 1 d .
H3 H 0.7134 0.1644 0.4723 0.063 Uiso 1 1 calc R
C5 C 0.6874(6) 0.3178(2) 0.2855(6) 0.0553(11) Uani 1 1 d .
H5 H 0.6700 0.3381 0.1785 0.066 Uiso 1 1 calc R
C8 C 0.5588(7) 0.3977(2) 0.8183(6) 0.0619(12) Uani 1 1 d .
H8A H 0.4761 0.4156 0.7275 0.074 Uiso 1 1 calc R
H8B H 0.4934 0.3573 0.8693 0.074 Uiso 1 1 calc R
C9 C 0.5864(8) 0.4540(2) 0.9497(7) 0.0693(13) Uani 1 1 d .
H9 H 0.4828 0.4655 1.0216 0.083 Uiso 1 1 calc R
C10 C 0.7538(8) 0.4877(3) 0.9659(9) 0.0745(14) Uani 1 1 d .
H10 H 0.7678 0.5205 1.0536 0.089 Uiso 1 1 calc R
C11 C 0.9196(9) 0.4754(3) 0.8506(7) 0.0820(16) Uani 1 1 d .
H11A H 0.9719 0.5208 0.8145 0.098 Uiso 1 1 calc R
H11B H 1.0221 0.4507 0.9124 0.098 Uiso 1 1 calc R

loop_
_atom_site_aniso_label
_atom_site_aniso_U_11
_atom_site_aniso_U_22
_atom_site_aniso_U_33
_atom_site_aniso_U_23
_atom_site_aniso_U_13
_atom_site_aniso_U_12
O 0.075(2) 0.0720(19) 0.072(2) -0.0105(18) 0.008(2) -0.0271(16)
N13 0.066(2) 0.071(3) 0.062(3) -0.006(2) 0.006(2) -0.005(2)
O15 0.121(3) 0.070(2) 0.089(3) -0.026(2) 0.004(2) 0.006(2)
O14 0.143(4) 0.106(3) 0.053(2) -0.005(2) -0.005(3) -0.016(3)
C7 0.060(2) 0.055(2) 0.053(3) 0.006(2) -0.004(2) -0.0067(19)
C4 0.044(2) 0.053(2) 0.051(3) -0.002(2) 0.0085(18) 0.0002(17)
C1 0.039(2) 0.059(3) 0.055(3) 0.004(2) -0.0005(19) -0.0015(17)
C2 0.045(2) 0.057(2) 0.052(3) 0.008(2) 0.003(2) 0.0030(18)
C6 0.057(2) 0.048(2) 0.064(3) 0.001(2) 0.002(2) 0.0011(19)
C3 0.047(2) 0.045(2) 0.067(3) 0.003(2) 0.007(2) 0.0013(17)
C5 0.059(3) 0.058(3) 0.049(3) 0.014(2) 0.004(2) -0.001(2)
C8 0.059(3) 0.067(3) 0.059(3) -0.002(2) 0.006(2) 0.000(2)
C9 0.079(3) 0.061(2) 0.068(3) -0.001(3) 0.011(3) 0.011(2)
C10 0.093(4) 0.058(3) 0.073(4) -0.010(3) -0.002(3) -0.001(3)
C11 0.089(4) 0.069(3) 0.088(4) -0.015(3) -0.002(3) -0.023(3)

loop_
_atom_type_symbol
_atom_type_description
_atom_type_scat_dispersion_real
_atom_type_scat_dispersion_imag
_atom_type_scat_source
C C 0.0033 0.0016 'International Tables Vol C Tables 4.2.6.8 and 6.1.1.4'
H H 0.0000 0.0000 'International Tables Vol C Tables 4.2.6.8 and 6.1.1.4'
N N 0.0061 0.0033 'International Tables Vol C Tables 4.2.6.8 and 6.1.1.4'
O O 0.0106 0.0060 'International Tables Vol C Tables 4.2.6.8 and 6.1.1.4'

loop_
_geom_angle_atom_site_label_1
_geom_angle_atom_site_label_2
_geom_angle_atom_site_label_3
_geom_angle
C7 O C11 111.6(4)
O15 N13 O14 122.2(5)
O15 N13 C4 118.3(5)
O14 N13 C4 119.5(4)
O C7 C1 108.2(4)
O C7 C8 109.8(4)
C1 C7 C8 113.6(4)
O C7 H7 108.4
C1 C7 H7 108.4
C8 C7 H7 108.4
C3 C4 C5 122.3(4)
C3 C4 N13 119.3(4)
C5 C4 N13 118.4(4)
C2 C1 C6 118.0(4)
C2 C1 C7 120.6(4)
C6 C1 C7 121.4(3)
C3 C2 C1 121.3(4)
C3 C2 H2 119.3
C1 C2 H2 119.3
C5 C6 C1 121.5(4)
C5 C6 H6 119.3
C1 C6 H6 119.3
C4 C3 C2 118.7(4)
C4 C3 H3 120.6
C2 C3 H3 120.6
C6 C5 C4 118.1(4)
C6 C5 H5 121.0
C4 C5 H5 121.0
C9 C8 C7 111.1(4)
C9 C8 H8A 109.4
C7 C8 H8A 109.4
C9 C8 H8B 109.4
C7 C8 H8B 109.4
H8A C8 H8B 108.0
C10 C9 C8 121.4(5)
C10 C9 H9 119.3
C8 C9 H9 119.3
C9 C10 C11 122.3(5)
C9 C10 H10 118.9
C11 C10 H10 118.9
O C11 C10 113.4(4)
O C11 H11A 108.9
C10 C11 H11A 108.9
O C11 H11B 108.9
C10 C11 H11B 108.9
H11A C11 H11B 107.7

loop_
_geom_bond_atom_site_label_1
_geom_bond_atom_site_label_2
_geom_bond_distance
O C7 1.418(5)
O C11 1.443(6)
N13 O15 1.213(5)
N13 O14 1.225(5)
N13 C4 1.465(6)
C7 C1 1.487(6)
C7 C8 1.521(6)
C7 H7 0.9800
C4 C3 1.370(6)
C4 C5 1.382(5)
C1 C2 1.387(5)
C1 C6 1.403(6)
C2 C3 1.373(6)
C2 H2 0.9300
C6 C5 1.369(7)
C6 H6 0.9300
C3 H3 0.9300
C5 H5 0.9300
C8 C9 1.492(6)
C8 H8A 0.9700
C8 H8B 0.9700
C9 C10 1.314(7)
C9 H9 0.9300
C10 C11 1.467(8)
C10 H10 0.9300
C11 H11A 0.9700
C11 H11B 0.9700
